data_8105254
loop_
_publ_author_name
'Haezam, Farah Natasha'
'Awang, Normah'
'Kamaludin, Nurul Farahana'
'Tiekink, Edward R.T.'

_publ_section_title
;
 Crystal structure of dimethylbis(diisopropyldithiocarbamato-\k2
 S,S&#x2032;)tin(IV), C16H34N2S4Sn
;
_journal_issue 3
_journal_name_full 'Zeitschrift f\"ur Kristallographie - New Crystal Structures'
_journal_page_first 675
_journal_page_last 677
_journal_paper_doi 10.1515/ncrs-2019-0894
_journal_volume 235
_journal_year 2020
_chemical_formula_moiety 'C16 H34 N2 S4 Sn'
_chemical_formula_sum 'C16 H34 N2 S4 Sn'
_chemical_formula_weight 501.38
_space_group_crystal_system monoclinic
_space_group_IT_number 14
_space_group_name_Hall '-P 2yn'
_space_group_name_H-M_alt 'P 1 21/n 1'
_atom_sites_solution_hydrogens geom
_atom_sites_solution_primary direct
_atom_sites_solution_secondary difmap
_audit_creation_method SHELXL-2017/1
_cell_angle_alpha 90
_cell_angle_beta 92.8530(10)
_cell_angle_gamma 90
_cell_formula_units_Z 4
_cell_length_a 10.62340(10)
_cell_length_b 16.08980(10)
_cell_length_c 13.24050(10)
_cell_measurement_reflns_used 19582
_cell_measurement_temperature 100(2)
_cell_measurement_theta_max 76.1380
_cell_measurement_theta_min 4.3020
_cell_volume 2260.37(3)
_computing_cell_refinement 'CrysAlisPro [1]'
_computing_data_collection 'CrysAlisPro [1]'
_computing_data_reduction 'CrysAlisPro [1]'
_computing_molecular_graphics 'ORTEP-3 for Windows [4]'
_computing_publication_material 'SHELXL-2017/1 [3]'
_computing_structure_refinement 'SHELXL-2018/3 [3]'
_computing_structure_solution 'SHELXT 2014/5 [2]'
_diffrn_ambient_environment N~2~
_diffrn_ambient_temperature 100(2)
_diffrn_detector 'CCD plate'
_diffrn_detector_area_resol_mean 5.2558
_diffrn_detector_type AtlasS2
_diffrn_measured_fraction_theta_full 1.000
_diffrn_measured_fraction_theta_max 1.000
_diffrn_measurement_device 'four-circle diffractometer'
_diffrn_measurement_device_type 'XtaLAB Synergy, Dualflex, AtlasS2'
_diffrn_radiation_monochromator mirror
_diffrn_radiation_probe x-ray
_diffrn_radiation_type 'Cu K\a'
_diffrn_radiation_wavelength 1.54184
_diffrn_reflns_av_R_equivalents 0.0322
_diffrn_reflns_av_unetI/netI 0.0187
_diffrn_reflns_Laue_measured_fraction_full 1.000
_diffrn_reflns_Laue_measured_fraction_max 1.000
_diffrn_reflns_limit_h_max 12
_diffrn_reflns_limit_h_min -12
_diffrn_reflns_limit_k_max 19
_diffrn_reflns_limit_k_min -19
_diffrn_reflns_limit_l_max 15
_diffrn_reflns_limit_l_min -15
_diffrn_reflns_number 27623
_diffrn_reflns_point_group_measured_fraction_full 1.000
_diffrn_reflns_point_group_measured_fraction_max 1.000
_diffrn_reflns_theta_full 67.075
_diffrn_reflns_theta_max 67.075
_diffrn_reflns_theta_min 4.328
_diffrn_source 'micro-focus sealed X-ray tube'
_diffrn_source_type 'PhotonJet (Cu) X-ray Source'
_exptl_absorpt_coefficient_mu 12.438
_exptl_absorpt_correction_T_max 0.685
_exptl_absorpt_correction_T_min 0.485
_exptl_absorpt_correction_type gaussian
_exptl_absorpt_process_details 'CrysAlisPro [1]'
_exptl_crystal_colour colourless
_exptl_crystal_density_diffrn 1.473
_exptl_crystal_description prism
_exptl_crystal_F_000 1032
_exptl_crystal_size_max 0.076
_exptl_crystal_size_mid 0.057
_exptl_crystal_size_min 0.049
_refine_diff_density_max 0.449
_refine_diff_density_min -0.539
_refine_diff_density_rms 0.097
_refine_ls_extinction_coef .
_refine_ls_extinction_method none
_refine_ls_goodness_of_fit_ref 1.029
_refine_ls_hydrogen_treatment constr
_refine_ls_matrix_type full
_refine_ls_number_parameters 218
_refine_ls_number_reflns 4029
_refine_ls_number_restraints 0
_refine_ls_restrained_S_all 1.029
_refine_ls_R_factor_all 0.0206
_refine_ls_R_factor_gt 0.0197
_refine_ls_shift/su_max 0.002
_refine_ls_shift/su_mean 0.000
_refine_ls_structure_factor_coef Fsqd
_refine_ls_weighting_details 'w=1/[\s^2^(Fo^2^)+(0.0208P)^2^+3.7258P] where P=(Fo^2^+2Fc^2^)/3'
_refine_ls_weighting_scheme calc
_refine_ls_wR_factor_gt 0.0508
_refine_ls_wR_factor_ref 0.0513
_reflns_Friedel_coverage 0.000
_reflns_Friedel_fraction_full .
_reflns_Friedel_fraction_max .
_reflns_number_gt 3894
_reflns_number_total 4029
_reflns_threshold_expression 'I > 2\s(I)'
_cod_data_source_file suppl_ncrs-2019-0894_suppl.cif
_cod_data_source_block shelx
_cod_original_sg_symbol_H-M 'P 21/n'
_cod_database_code 8105254
_shelx_shelxl_version_number 2017/1
_shelx_space_group_comment
;
The symmetry employed for this shelxl refinement is uniquely defined
by the following loop, which should always be used as a source of
symmetry information in preference to the above space-group names.
They are only intended as comments.
;
_shelx_estimated_absorpt_t_min 0.452
_shelx_estimated_absorpt_t_max 0.581

loop_
_space_group_symop_operation_xyz
'x, y, z'
'-x+1/2, y+1/2, -z+1/2'
'-x, -y, -z'
'x-1/2, -y-1/2, z-1/2'

loop_
_atom_site_label
_atom_site_type_symbol
_atom_site_fract_x
_atom_site_fract_y
_atom_site_fract_z
_atom_site_U_iso_or_equiv
_atom_site_adp_type
_atom_site_occupancy
_atom_site_site_symmetry_order
_atom_site_calc_flag
_atom_site_refinement_flags_posn
_atom_site_refinement_flags_adp
_atom_site_refinement_flags_occupancy
_atom_site_disorder_assembly
_atom_site_disorder_group
Sn Sn 0.50287(2) 0.62722(2) 0.84311(2) 0.01258(6) Uani 1 1 d . . . . .
S1 S 0.51424(6) 0.74660(3) 0.72015(4) 0.01577(12) Uani 1 1 d . . . . .
S2 S 0.50813(6) 0.79508(4) 0.93499(4) 0.01930(13) Uani 1 1 d . . . . .
S3 S 0.49526(6) 0.53913(3) 0.68433(4) 0.01630(12) Uani 1 1 d . . . . .
S4 S 0.49068(6) 0.45101(3) 0.87891(4) 0.01690(12) Uani 1 1 d . . . . .
N1 N 0.51494(19) 0.90498(12) 0.78342(14) 0.0154(4) Uani 1 1 d . . . . .
N2 N 0.48543(19) 0.37369(12) 0.69808(15) 0.0162(4) Uani 1 1 d . . . . .
C1 C 0.5128(2) 0.82518(15) 0.81205(18) 0.0160(5) Uani 1 1 d . . . . .
C2 C 0.5285(2) 0.93465(15) 0.67749(18) 0.0191(5) Uani 1 1 d . . . . .
H2 H 0.533234 0.996607 0.682296 0.023 Uiso 1 1 calc R U . . .
C3 C 0.4124(3) 0.91647(17) 0.60777(19) 0.0234(5) Uani 1 1 d . . . . .
H3A H 0.405870 0.856470 0.595912 0.035 Uiso 1 1 calc R U . . .
H3B H 0.420499 0.945198 0.543150 0.035 Uiso 1 1 calc R U . . .
H3C H 0.336582 0.936108 0.639622 0.035 Uiso 1 1 calc R U . . .
C4 C 0.6514(3) 0.90782(17) 0.6329(2) 0.0252(6) Uani 1 1 d . . . . .
H4A H 0.721797 0.919507 0.681479 0.038 Uiso 1 1 calc R U . . .
H4B H 0.663121 0.938572 0.570227 0.038 Uiso 1 1 calc R U . . .
H4C H 0.648295 0.848108 0.618448 0.038 Uiso 1 1 calc R U . . .
C5 C 0.5101(2) 0.97241(15) 0.86025(18) 0.0180(5) Uani 1 1 d . . . . .
H5 H 0.496181 0.945145 0.926646 0.022 Uiso 1 1 calc R U . . .
C6 C 0.3992(3) 1.03040(17) 0.8380(2) 0.0253(6) Uani 1 1 d . . . . .
H6A H 0.412952 1.061924 0.776192 0.038 Uiso 1 1 calc R U . . .
H6B H 0.391548 1.068952 0.894676 0.038 Uiso 1 1 calc R U . . .
H6C H 0.321651 0.997711 0.828822 0.038 Uiso 1 1 calc R U . . .
C7 C 0.6358(3) 1.01753(17) 0.8713(2) 0.0269(6) Uani 1 1 d . . . . .
H7A H 0.702545 0.977675 0.890393 0.040 Uiso 1 1 calc R U . . .
H7B H 0.631656 1.060250 0.923791 0.040 Uiso 1 1 calc R U . . .
H7C H 0.654105 1.043735 0.806864 0.040 Uiso 1 1 calc R U . . .
C8 C 0.4898(2) 0.44446(14) 0.75033(18) 0.0148(5) Uani 1 1 d . . . . .
C9 C 0.4896(2) 0.37275(15) 0.58505(17) 0.0177(5) Uani 1 1 d . . . . .
H9 H 0.504156 0.431311 0.563170 0.021 Uiso 1 1 calc R U . . .
C10 C 0.3639(3) 0.34570(19) 0.53632(19) 0.0265(6) Uani 1 1 d . . . . .
H10A H 0.348915 0.287134 0.552164 0.040 Uiso 1 1 calc R U . . .
H10B H 0.365175 0.352691 0.462855 0.040 Uiso 1 1 calc R U . . .
H10C H 0.296341 0.379797 0.562483 0.040 Uiso 1 1 calc R U . . .
C11 C 0.6002(3) 0.32151(18) 0.55112(19) 0.0260(6) Uani 1 1 d . . . . .
H11A H 0.677215 0.338464 0.589458 0.039 Uiso 1 1 calc R U . . .
H11B H 0.610504 0.330587 0.478816 0.039 Uiso 1 1 calc R U . . .
H11C H 0.584061 0.262461 0.563235 0.039 Uiso 1 1 calc R U . . .
C12 C 0.4702(2) 0.28983(15) 0.74482(18) 0.0180(5) Uani 1 1 d . . . . .
H12 H 0.462363 0.249980 0.686887 0.022 Uiso 1 1 calc R U . . .
C13 C 0.5866(3) 0.26226(16) 0.8078(2) 0.0238(6) Uani 1 1 d . . . . .
H13A H 0.661127 0.267494 0.767612 0.036 Uiso 1 1 calc R U . . .
H13B H 0.576611 0.204189 0.828298 0.036 Uiso 1 1 calc R U . . .
H13C H 0.596839 0.297359 0.868183 0.036 Uiso 1 1 calc R U . . .
C14 C 0.3481(2) 0.28128(16) 0.79964(19) 0.0224(5) Uani 1 1 d . . . . .
H14A H 0.354796 0.312831 0.862990 0.034 Uiso 1 1 calc R U . . .
H14B H 0.333096 0.222536 0.814516 0.034 Uiso 1 1 calc R U . . .
H14C H 0.277781 0.302956 0.756686 0.034 Uiso 1 1 calc R U . . .
C15 C 0.6918(2) 0.61925(16) 0.90212(19) 0.0198(5) Uani 1 1 d . . . . .
H15A H 0.731758 0.674013 0.898833 0.030 Uiso 1 1 calc R U . . .
H15B H 0.738243 0.579404 0.862161 0.030 Uiso 1 1 calc R U . . .
H15C H 0.692668 0.600646 0.972629 0.030 Uiso 1 1 calc R U . . .
C16 C 0.3151(2) 0.62850(16) 0.89108(19) 0.0199(5) Uani 1 1 d . . . . .
H16A H 0.316147 0.624579 0.964976 0.030 Uiso 1 1 calc R U . . .
H16B H 0.268623 0.581157 0.861225 0.030 Uiso 1 1 calc R U . . .
H16C H 0.273732 0.680358 0.869161 0.030 Uiso 1 1 calc R U . . .

loop_
_atom_site_aniso_label
_atom_site_aniso_U_11
_atom_site_aniso_U_22
_atom_site_aniso_U_33
_atom_site_aniso_U_23
_atom_site_aniso_U_13
_atom_site_aniso_U_12
Sn 0.01400(9) 0.01044(9) 0.01331(9) 0.00090(5) 0.00083(5) -0.00003(5)
S1 0.0257(3) 0.0107(3) 0.0111(2) -0.0004(2) 0.0024(2) -0.0005(2)
S2 0.0308(3) 0.0135(3) 0.0137(3) 0.0004(2) 0.0016(2) 0.0000(2)
S3 0.0265(3) 0.0107(3) 0.0118(2) 0.0007(2) 0.0022(2) -0.0004(2)
S4 0.0248(3) 0.0123(3) 0.0136(3) 0.0010(2) 0.0014(2) -0.0002(2)
N1 0.0181(10) 0.0121(10) 0.0158(9) 0.0007(8) 0.0004(8) -0.0005(8)
N2 0.0181(10) 0.0111(10) 0.0197(10) -0.0008(8) 0.0032(8) -0.0007(8)
C1 0.0131(11) 0.0153(12) 0.0196(11) -0.0027(9) 0.0016(9) 0.0005(9)
C2 0.0209(12) 0.0130(12) 0.0236(12) 0.0041(10) 0.0020(10) -0.0006(10)
C3 0.0280(14) 0.0196(13) 0.0222(12) 0.0037(10) -0.0024(10) 0.0006(11)
C4 0.0268(14) 0.0205(13) 0.0290(13) 0.0034(11) 0.0101(11) -0.0008(11)
C5 0.0274(13) 0.0122(12) 0.0142(11) -0.0051(9) 0.0007(9) 0.0001(10)
C6 0.0255(14) 0.0212(14) 0.0293(14) -0.0040(11) 0.0029(11) 0.0048(11)
C7 0.0280(14) 0.0202(14) 0.0318(14) -0.0059(11) -0.0054(11) -0.0018(11)
C8 0.0114(11) 0.0110(11) 0.0218(12) 0.0020(9) 0.0009(9) 0.0007(9)
C9 0.0236(13) 0.0157(12) 0.0138(11) 0.0020(9) 0.0021(9) -0.0002(10)
C10 0.0232(13) 0.0375(16) 0.0188(12) 0.0026(11) 0.0006(10) 0.0005(12)
C11 0.0246(13) 0.0326(15) 0.0212(12) -0.0028(11) 0.0045(10) 0.0034(12)
C12 0.0264(13) 0.0102(11) 0.0177(11) 0.0009(9) 0.0033(10) -0.0001(10)
C13 0.0290(14) 0.0190(13) 0.0233(13) 0.0041(10) -0.0013(11) 0.0030(11)
C14 0.0250(13) 0.0180(13) 0.0244(13) -0.0009(10) 0.0029(10) -0.0056(10)
C15 0.0153(12) 0.0195(13) 0.0245(12) 0.0008(10) -0.0011(9) 0.0001(10)
C16 0.0159(12) 0.0209(13) 0.0232(12) 0.0002(10) 0.0033(9) 0.0018(10)

loop_
_atom_type_symbol
_atom_type_description
_atom_type_scat_dispersion_real
_atom_type_scat_dispersion_imag
_atom_type_scat_source
C C 0.0181 0.0091 'International Tables Vol C Tables 4.2.6.8 and 6.1.1.4'
H H 0.0000 0.0000 'International Tables Vol C Tables 4.2.6.8 and 6.1.1.4'
N N 0.0311 0.0180 'International Tables Vol C Tables 4.2.6.8 and 6.1.1.4'
S S 0.3331 0.5567 'International Tables Vol C Tables 4.2.6.8 and 6.1.1.4'
Sn Sn 0.0259 5.4591 'International Tables Vol C Tables 4.2.6.8 and 6.1.1.4'

loop_
_geom_angle_atom_site_label_1
_geom_angle_atom_site_label_2
_geom_angle_atom_site_label_3
_geom_angle
_geom_angle_site_symmetry_1
_geom_angle_site_symmetry_3
C15 Sn C16 140.91(10) . .
C15 Sn S1 102.05(7) . .
C16 Sn S1 105.15(7) . .
C15 Sn S3 105.21(7) . .
C16 Sn S3 105.18(7) . .
S1 Sn S3 83.748(18) . .
C15 Sn S4 85.94(7) . .
C16 Sn S4 84.82(7) . .
S1 Sn S4 149.263(17) . .
S3 Sn S4 65.529(17) . .
C1 S1 Sn 95.66(8) . .
C8 S3 Sn 94.17(8) . .
C8 S4 Sn 83.94(8) . .
C1 N1 C2 125.1(2) . .
C1 N1 C5 120.21(19) . .
C2 N1 C5 114.59(19) . .
C8 N2 C12 123.9(2) . .
C8 N2 C9 121.66(19) . .
C12 N2 C9 114.38(18) . .
N1 C1 S2 123.05(18) . .
N1 C1 S1 119.57(18) . .
S2 C1 S1 117.38(14) . .
N1 C2 C4 113.4(2) . .
N1 C2 C3 113.1(2) . .
C4 C2 C3 113.1(2) . .
N1 C2 H2 105.4 . .
C4 C2 H2 105.4 . .
C3 C2 H2 105.4 . .
C2 C3 H3A 109.5 . .
C2 C3 H3B 109.5 . .
H3A C3 H3B 109.5 . .
C2 C3 H3C 109.5 . .
H3A C3 H3C 109.5 . .
H3B C3 H3C 109.5 . .
C2 C4 H4A 109.5 . .
C2 C4 H4B 109.5 . .
H4A C4 H4B 109.5 . .
C2 C4 H4C 109.5 . .
H4A C4 H4C 109.5 . .
H4B C4 H4C 109.5 . .
N1 C5 C6 111.6(2) . .
N1 C5 C7 110.7(2) . .
C6 C5 C7 113.2(2) . .
N1 C5 H5 107.0 . .
C6 C5 H5 107.0 . .
C7 C5 H5 107.0 . .
C5 C6 H6A 109.5 . .
C5 C6 H6B 109.5 . .
H6A C6 H6B 109.5 . .
C5 C6 H6C 109.5 . .
H6A C6 H6C 109.5 . .
H6B C6 H6C 109.5 . .
C5 C7 H7A 109.5 . .
C5 C7 H7B 109.5 . .
H7A C7 H7B 109.5 . .
C5 C7 H7C 109.5 . .
H7A C7 H7C 109.5 . .
H7B C7 H7C 109.5 . .
N2 C8 S4 124.72(18) . .
N2 C8 S3 118.92(18) . .
S4 C8 S3 116.35(13) . .
N2 C9 C10 111.0(2) . .
N2 C9 C11 111.2(2) . .
C10 C9 C11 113.3(2) . .
N2 C9 H9 107.0 . .
C10 C9 H9 107.0 . .
C11 C9 H9 107.0 . .
C9 C10 H10A 109.5 . .
C9 C10 H10B 109.5 . .
H10A C10 H10B 109.5 . .
C9 C10 H10C 109.5 . .
H10A C10 H10C 109.5 . .
H10B C10 H10C 109.5 . .
C9 C11 H11A 109.5 . .
C9 C11 H11B 109.5 . .
H11A C11 H11B 109.5 . .
C9 C11 H11C 109.5 . .
H11A C11 H11C 109.5 . .
H11B C11 H11C 109.5 . .
N2 C12 C13 112.8(2) . .
N2 C12 C14 113.0(2) . .
C13 C12 C14 113.6(2) . .
N2 C12 H12 105.5 . .
C13 C12 H12 105.5 . .
C14 C12 H12 105.5 . .
C12 C13 H13A 109.5 . .
C12 C13 H13B 109.5 . .
H13A C13 H13B 109.5 . .
C12 C13 H13C 109.5 . .
H13A C13 H13C 109.5 . .
H13B C13 H13C 109.5 . .
C12 C14 H14A 109.5 . .
C12 C14 H14B 109.5 . .
H14A C14 H14B 109.5 . .
C12 C14 H14C 109.5 . .
H14A C14 H14C 109.5 . .
H14B C14 H14C 109.5 . .
Sn C15 H15A 109.5 . .
Sn C15 H15B 109.5 . .
H15A C15 H15B 109.5 . .
Sn C15 H15C 109.5 . .
H15A C15 H15C 109.5 . .
H15B C15 H15C 109.5 . .
Sn C16 H16A 109.5 . .
Sn C16 H16B 109.5 . .
H16A C16 H16B 109.5 . .
Sn C16 H16C 109.5 . .
H16A C16 H16C 109.5 . .
H16B C16 H16C 109.5 . .

loop_
_geom_bond_atom_site_label_1
_geom_bond_atom_site_label_2
_geom_bond_distance
_geom_bond_site_symmetry_2
Sn C15 2.121(2) .
Sn C16 2.124(2) .
Sn S1 2.5247(6) .
Sn S3 2.5334(6) .
Sn S4 2.8786(6) .
S1 C1 1.755(2) .
S2 C1 1.701(2) .
S3 C8 1.758(2) .
S4 C8 1.705(2) .
N1 C1 1.339(3) .
N1 C2 1.495(3) .
N1 C5 1.490(3) .
N2 C8 1.332(3) .
N2 C12 1.497(3) .
N2 C9 1.500(3) .
C2 C4 1.522(4) .
C2 C3 1.531(3) .
C2 H2 1.0000 .
C3 H3A 0.9800 .
C3 H3B 0.9800 .
C3 H3C 0.9800 .
C4 H4A 0.9800 .
C4 H4B 0.9800 .
C4 H4C 0.9800 .
C5 C6 1.520(4) .
C5 C7 1.520(4) .
C5 H5 1.0000 .
C6 H6A 0.9800 .
C6 H6B 0.9800 .
C6 H6C 0.9800 .
C7 H7A 0.9800 .
C7 H7B 0.9800 .
C7 H7C 0.9800 .
C9 C10 1.518(4) .
C9 C11 1.521(4) .
C9 H9 1.0000 .
C10 H10A 0.9800 .
C10 H10B 0.9800 .
C10 H10C 0.9800 .
C11 H11A 0.9800 .
C11 H11B 0.9800 .
C11 H11C 0.9800 .
C12 C13 1.523(4) .
C12 C14 1.524(3) .
C12 H12 1.0000 .
C13 H13A 0.9800 .
C13 H13B 0.9800 .
C13 H13C 0.9800 .
C14 H14A 0.9800 .
C14 H14B 0.9800 .
C14 H14C 0.9800 .
C15 H15A 0.9800 .
C15 H15B 0.9800 .
C15 H15C 0.9800 .
C16 H16A 0.9800 .
C16 H16B 0.9800 .
C16 H16C 0.9800 .

loop_
_geom_torsion_atom_site_label_1
_geom_torsion_atom_site_label_2
_geom_torsion_atom_site_label_3
_geom_torsion_atom_site_label_4
_geom_torsion
_geom_torsion_site_symmetry_1
_geom_torsion_site_symmetry_2
_geom_torsion_site_symmetry_3
_geom_torsion_site_symmetry_4
C2 N1 C1 S2 175.32(18) . . . .
C5 N1 C1 S2 -1.5(3) . . . .
C2 N1 C1 S1 -4.9(3) . . . .
C5 N1 C1 S1 178.26(17) . . . .
Sn S1 C1 N1 -178.58(18) . . . .
Sn S1 C1 S2 1.16(14) . . . .
C1 N1 C2 C4 -61.0(3) . . . .
C5 N1 C2 C4 116.0(2) . . . .
C1 N1 C2 C3 69.6(3) . . . .
C5 N1 C2 C3 -113.5(2) . . . .
C1 N1 C5 C6 -122.7(2) . . . .
C2 N1 C5 C6 60.1(3) . . . .
C1 N1 C5 C7 110.2(2) . . . .
C2 N1 C5 C7 -66.9(3) . . . .
C12 N2 C8 S4 5.1(3) . . . .
C9 N2 C8 S4 -177.78(17) . . . .
C12 N2 C8 S3 -174.90(17) . . . .
C9 N2 C8 S3 2.2(3) . . . .
Sn S4 C8 N2 179.6(2) . . . .
Sn S4 C8 S3 -0.37(11) . . . .
Sn S3 C8 N2 -179.55(18) . . . .
Sn S3 C8 S4 0.42(13) . . . .
C8 N2 C9 C10 -111.0(3) . . . .
C12 N2 C9 C10 66.3(3) . . . .
C8 N2 C9 C11 121.9(2) . . . .
C12 N2 C9 C11 -60.8(3) . . . .
C8 N2 C12 C13 -70.3(3) . . . .
C9 N2 C12 C13 112.4(2) . . . .
C8 N2 C12 C14 60.2(3) . . . .
C9 N2 C12 C14 -117.1(2) . . . .
